data_4309147
loop_
_publ_author_name
'Issam Kobrsi'
'John E. Knox'
'Mary Jane Heeg'
'H. Bernhard Schlegel'
'Charles H. Winter'

_publ_section_title
;
Weak Carbon-Hydrogen-Nitrogen Interactions Affect the Heterocyclic
Ligand Bonding Modes in Barium Complexes Containing \h2-Tetrazolato and
\h2-Pentazolato Ligands
;
_journal_name_full 'Inorganic Chemistry'
_journal_page_first 4894
_journal_page_last 4896
_journal_paper_doi 10.1021/ic048171i
_journal_volume 44
_journal_year 2005
_chemical_formula_sum 'C26 H52 Ba N10 O6'
_chemical_formula_weight 738.12
_chemical_name_systematic
; 
 ? 
;
_space_group_IT_number 5
_symmetry_cell_setting monoclinic
_symmetry_space_group_name_Hall 'C 2y'
_symmetry_space_group_name_H-M 'C 1 2 1'
_atom_sites_solution_hydrogens geom
_atom_sites_solution_primary direct
_atom_sites_solution_secondary difmap
_audit_creation_method SHELXL-97
_cell_angle_alpha 90.00
_cell_angle_beta 97.7350(10)
_cell_angle_gamma 90.00
_cell_formula_units_Z 2
_cell_length_a 7.8072(2)
_cell_length_b 14.0965(4)
_cell_length_c 15.9181(5)
_cell_measurement_reflns_used 4676
_cell_measurement_temperature 100(2)
_cell_measurement_theta_max 27.
_cell_measurement_theta_min 2.6
_cell_volume 1735.91(9)
_computing_cell_refinement 'Bruker APEX2'
_computing_data_collection 'Bruker APEX2'
_computing_data_reduction 'Bruker APEX2'
_computing_molecular_graphics SHELXTL-Plus
_computing_publication_material SHELXL-97
_computing_structure_refinement 'SHELXL-97 (Sheldrick, 1997)'
_computing_structure_solution 'SHELXS-97 (Sheldrick, 1997)'
_diffrn_ambient_temperature 100(2)
_diffrn_measured_fraction_theta_full 0.998
_diffrn_measured_fraction_theta_max 0.854
_diffrn_measurement_device_type 'Bruker APEX2 kappa'
_diffrn_measurement_method 'Bruker APEX2'
_diffrn_radiation_monochromator graphite
_diffrn_radiation_source 'fine-focus sealed tube'
_diffrn_radiation_type MoK\a
_diffrn_radiation_wavelength 0.71073
_diffrn_reflns_av_R_equivalents 0.0314
_diffrn_reflns_av_sigmaI/netI 0.0371
_diffrn_reflns_limit_h_max 11
_diffrn_reflns_limit_h_min -11
_diffrn_reflns_limit_k_max 19
_diffrn_reflns_limit_k_min -19
_diffrn_reflns_limit_l_max 23
_diffrn_reflns_limit_l_min -21
_diffrn_reflns_number 22057
_diffrn_reflns_theta_full 28.30
_diffrn_reflns_theta_max 32.96
_diffrn_reflns_theta_min 2.58
_exptl_absorpt_coefficient_mu 1.195
_exptl_absorpt_correction_T_max 0.9538
_exptl_absorpt_correction_T_min 0.7157
_exptl_absorpt_correction_type multi-scan
_exptl_crystal_colour colorless
_exptl_crystal_density_diffrn 1.412
_exptl_crystal_density_method 'not measured'
_exptl_crystal_description plate
_exptl_crystal_F_000 764
_exptl_crystal_size_max 0.30
_exptl_crystal_size_mid 0.24
_exptl_crystal_size_min 0.04
_refine_diff_density_max 2.193
_refine_diff_density_min -0.871
_refine_diff_density_rms 0.108
_refine_ls_abs_structure_details 'Flack H D (1983), Acta Cryst. A39, 876-881'
_refine_ls_abs_structure_Flack 0.48(2)
_refine_ls_extinction_method none
_refine_ls_goodness_of_fit_ref 1.074
_refine_ls_hydrogen_treatment mixed
_refine_ls_matrix_type full
_refine_ls_number_parameters 202
_refine_ls_number_reflns 5032
_refine_ls_number_restraints 19
_refine_ls_restrained_S_all 1.078
_refine_ls_R_factor_all 0.0328
_refine_ls_R_factor_gt 0.0323
_refine_ls_shift/su_max 0.106
_refine_ls_shift/su_mean 0.013
_refine_ls_structure_factor_coef Fsqd
_refine_ls_weighting_details 'calc w=1/[\s^2^(Fo^2^)+(0.0473P)^2^+1.5954P] where P=(Fo^2^+2Fc^2^)/3'
_refine_ls_weighting_scheme calc
_refine_ls_wR_factor_gt 0.0794
_refine_ls_wR_factor_ref 0.0797
_reflns_number_gt 4975
_reflns_number_total 5032
_reflns_threshold_expression >2sigma(I)
_cod_data_source_file ic048171isi20041227_014429.cif
_cod_data_source_block banq
_cod_depositor_comments
;
The following automatic conversions were performed:
'_exptl_absorpt_correction_type' value 'Multi-scan' changed to
'multi-scan' according to
'/home/saulius/struct/CIF-dictionaries/cif_core.dic' dictionary named
'cif_core.dic' version 2.4.1 from 2010-06-29.

Automatic conversion script
Id: cif_fix_enum 1527 2010-12-29 10:47:43Z saulius 
;
_cod_database_code 4309147

loop_
_symmetry_equiv_pos_as_xyz
'x, y, z'
'-x, y, -z'
'x+1/2, y+1/2, z'
'-x+1/2, y+1/2, -z'

loop_
_atom_site_label
_atom_site_type_symbol
_atom_site_fract_x
_atom_site_fract_y
_atom_site_fract_z
_atom_site_U_iso_or_equiv
_atom_site_adp_type
_atom_site_occupancy
_atom_site_symmetry_multiplicity
_atom_site_calc_flag
_atom_site_refinement_flags
_atom_site_disorder_assembly
_atom_site_disorder_group
Ba1 Ba 0.5000 0.08925(9) 0.5000 0.01505(6) Uani 1 2 d S . .
C1 C 0.4843(12) 0.3406(7) 0.4548(8) 0.035(2) Uani 1 1 d . . .
O1 O 0.3772(8) 0.2573(5) 0.4239(4) 0.0208(15) Uani 1 1 d . . .
C2 C 0.3406(9) 0.2564(6) 0.3348(6) 0.0231(18) Uani 1 1 d . . .
C3 C 0.2247(10) 0.1690(7) 0.3068(6) 0.0226(15) Uani 1 1 d . . .
O2 O 0.3142(2) 0.0928(7) 0.33526(12) 0.0227(5) Uani 1 1 d . . .
C4 C 0.2196(13) -0.0019(8) 0.3112(7) 0.033(2) Uani 1 1 d . . .
C5 C 0.3314(13) -0.0784(8) 0.3321(6) 0.035(2) Uani 1 1 d . . .
O3 O 0.3761(9) -0.0804(5) 0.4241(4) 0.0211(15) Uani 1 1 d . . .
C6 C 0.4820(11) -0.1565(6) 0.4502(7) 0.0279(19) Uani 1 1 d . . .
N1 N 0.7525(12) 0.1693(6) 0.3043(6) 0.027(2) Uani 1 1 d . . .
N2 N 0.7317(10) 0.1349(6) 0.3805(5) 0.0202(16) Uani 1 1 d U . .
N3 N 0.7352(10) 0.0423(6) 0.3812(5) 0.0206(16) Uani 1 1 d . . .
N4 N 0.7553(11) 0.0116(5) 0.3024(5) 0.0209(17) Uani 1 1 d . . .
C7 C 0.7659(3) 0.0835(8) 0.25717(15) 0.0168(7) Uani 1 1 d U . .
N5 N 0.7927(3) 0.0996(6) 0.17311(16) 0.0270(10) Uani 1 1 d U . .
C8 C 0.8218(5) 0.1988(3) 0.1426(2) 0.0279(7) Uani 1 1 d . . .
C9 C 0.9335(7) 0.1971(3) 0.0721(3) 0.0403(9) Uani 1 1 d . . .
H9A H 0.8646 0.1755 0.0195 0.048 Uiso 1 1 calc R . .
H9B H 1.0309 0.1537 0.0872 0.048 Uiso 1 1 calc R . .
H9C H 0.9776 0.2611 0.0638 0.048 Uiso 1 1 calc R . .
C10 C 0.6581(7) 0.2574(4) 0.1192(3) 0.0465(11) Uani 1 1 d . . .
H10A H 0.6895 0.3234 0.1095 0.056 Uiso 1 1 calc R . .
H10B H 0.5873 0.2547 0.1655 0.056 Uiso 1 1 calc R . .
H10C H 0.5922 0.2317 0.0674 0.056 Uiso 1 1 calc R . .
C11 C 0.7010(5) 0.0348(3) 0.1121(2) 0.0337(8) Uani 1 1 d . . .
C12 C 0.7991(9) -0.0573(4) 0.1140(3) 0.0524(14) Uani 1 1 d . . .
H12A H 0.9138 -0.0459 0.0976 0.063 Uiso 1 1 calc R . .
H12B H 0.7358 -0.1022 0.0743 0.063 Uiso 1 1 calc R . .
H12C H 0.8114 -0.0838 0.1714 0.063 Uiso 1 1 calc R . .
C13 C 0.5124(6) 0.0207(5) 0.1230(3) 0.0515(13) Uani 1 1 d . . .
H13A H 0.5050 -0.0107 0.1773 0.062 Uiso 1 1 calc R . .
H13B H 0.4560 -0.0189 0.0767 0.062 Uiso 1 1 calc R . .
H13C H 0.4545 0.0824 0.1220 0.062 Uiso 1 1 calc R . .
H1A H 0.5900 0.3264 0.4285 0.037(3) Uiso 1 1 d . . .
H1B H 0.4407 0.3932 0.4276 0.037(3) Uiso 1 1 d . . .
H2A H 0.4324 0.2529 0.3132 0.037(3) Uiso 1 1 d . . .
H2B H 0.2919 0.3158 0.3110 0.037(3) Uiso 1 1 d . . .
H3A H 0.1223 0.1725 0.3243 0.037(3) Uiso 1 1 d . . .
H3B H 0.1867 0.1729 0.2561 0.037(3) Uiso 1 1 d . . .
H4A H 0.1245 0.0019 0.3261 0.037(3) Uiso 1 1 d . . .
H4B H 0.1932 0.0092 0.2506 0.037(3) Uiso 1 1 d . . .
H5A H 0.4325 -0.0725 0.3113 0.037(3) Uiso 1 1 d . . .
H5B H 0.2921 -0.1374 0.3095 0.037(3) Uiso 1 1 d . . .
H6A H 0.5882 -0.1493 0.4292 0.037(3) Uiso 1 1 d . . .
H6B H 0.4439 -0.2112 0.4277 0.037(3) Uiso 1 1 d . . .
H8 H 0.8952 0.2311 0.1898 0.043(8) Uiso 1 1 d . . .
H11 H 0.6955 0.0897 0.0618 0.043(8) Uiso 1 1 d . . .

loop_
_atom_site_aniso_label
_atom_site_aniso_U_11
_atom_site_aniso_U_22
_atom_site_aniso_U_33
_atom_site_aniso_U_23
_atom_site_aniso_U_13
_atom_site_aniso_U_12
Ba1 0.01694(8) 0.01674(9) 0.01235(9) 0.000 0.00513(5) 0.000
C1 0.017(4) 0.020(3) 0.065(6) 0.011(3) -0.006(3) -0.012(3)
O1 0.017(3) 0.019(3) 0.026(4) 0.006(3) 0.002(3) -0.002(3)
C2 0.014(2) 0.026(4) 0.031(4) 0.012(3) 0.013(2) 0.007(2)
C3 0.017(3) 0.034(3) 0.016(2) -0.002(2) -0.0003(19) 0.005(2)
O2 0.0168(7) 0.0283(14) 0.0219(8) -0.007(3) -0.0013(6) -0.002(3)
C4 0.028(3) 0.046(4) 0.024(3) -0.004(3) -0.001(2) -0.025(3)
C5 0.046(5) 0.041(5) 0.020(4) -0.016(3) 0.005(3) -0.019(4)
O3 0.019(3) 0.021(3) 0.026(4) -0.006(3) 0.011(3) -0.003(3)
C6 0.017(4) 0.018(3) 0.050(4) -0.011(3) 0.006(3) -0.009(3)
N1 0.026(4) 0.023(4) 0.035(5) 0.005(3) 0.014(3) 0.004(3)
N2 0.019(3) 0.025(3) 0.017(2) -0.002(2) 0.002(2) -0.003(2)
N3 0.021(3) 0.023(3) 0.021(3) 0.005(2) 0.013(2) 0.006(2)
N4 0.030(4) 0.019(4) 0.017(3) -0.004(3) 0.015(3) -0.002(3)
C7 0.0137(7) 0.022(2) 0.0151(9) -0.0081(19) 0.0031(7) -0.0002(17)
N5 0.0261(9) 0.041(3) 0.0150(9) -0.0001(15) 0.0059(7) -0.0029(15)
C8 0.0356(17) 0.0292(19) 0.0209(17) 0.0111(15) 0.0115(14) 0.0031(14)
C9 0.057(2) 0.042(2) 0.0267(19) 0.0068(16) 0.0224(17) -0.0049(19)
C10 0.055(3) 0.050(3) 0.035(2) 0.019(2) 0.009(2) 0.020(2)
C11 0.044(2) 0.041(2) 0.0166(15) -0.0032(14) 0.0068(14) -0.0145(16)
C12 0.098(4) 0.033(2) 0.031(2) -0.009(2) 0.030(3) -0.012(3)
C13 0.043(2) 0.086(4) 0.0240(18) -0.002(2) -0.0025(17) -0.030(2)

loop_
_atom_type_symbol
_atom_type_description
_atom_type_scat_dispersion_real
_atom_type_scat_dispersion_imag
_atom_type_scat_source
C C 0.0033 0.0016 'International Tables Vol C Tables 4.2.6.8 and 6.1.1.4'
H H 0.0000 0.0000 'International Tables Vol C Tables 4.2.6.8 and 6.1.1.4'
N N 0.0061 0.0033 'International Tables Vol C Tables 4.2.6.8 and 6.1.1.4'
O O 0.0106 0.0060 'International Tables Vol C Tables 4.2.6.8 and 6.1.1.4'
Ba Ba -0.3244 2.2819 'International Tables Vol C Tables 4.2.6.8 and 6.1.1.4'

loop_
_geom_angle_atom_site_label_1
_geom_angle_atom_site_label_2
_geom_angle_atom_site_label_3
_geom_angle
_geom_angle_site_symmetry_1
_geom_angle_site_symmetry_3
_geom_angle_publ_flag
O1 Ba1 O1 62.6(3) 2_656 . ?
O1 Ba1 O3 179.7(3) 2_656 . ?
O1 Ba1 O3 117.60(5) . . ?
O1 Ba1 O3 117.60(5) 2_656 2_656 ?
O1 Ba1 O3 179.7(3) . 2_656 ?
O3 Ba1 O3 62.2(3) . 2_656 ?
O1 Ba1 O2 58.3(2) 2_656 2_656 ?
O1 Ba1 O2 119.7(3) . 2_656 ?
O3 Ba1 O2 121.5(3) . 2_656 ?
O3 Ba1 O2 60.5(2) 2_656 2_656 ?
O1 Ba1 O2 119.7(3) 2_656 . ?
O1 Ba1 O2 58.3(2) . . ?
O3 Ba1 O2 60.5(2) . . ?
O3 Ba1 O2 121.5(3) 2_656 . ?
O2 Ba1 O2 178.0(4) 2_656 . ?
O1 Ba1 N2 83.5(2) 2_656 . ?
O1 Ba1 N2 74.4(2) . . ?
O3 Ba1 N2 96.8(2) . . ?
O3 Ba1 N2 105.4(2) 2_656 . ?
O2 Ba1 N2 108.72(16) 2_656 . ?
O2 Ba1 N2 70.80(15) . . ?
O1 Ba1 N2 74.4(2) 2_656 2_656 ?
O1 Ba1 N2 83.5(2) . 2_656 ?
O3 Ba1 N2 105.4(2) . 2_656 ?
O3 Ba1 N2 96.8(2) 2_656 2_656 ?
O2 Ba1 N2 70.80(15) 2_656 2_656 ?
O2 Ba1 N2 108.72(16) . 2_656 ?
N2 Ba1 N2 154.1(3) . 2_656 ?
O1 Ba1 N3 97.1(2) 2_656 2_656 ?
O1 Ba1 N3 105.6(2) . 2_656 ?
O3 Ba1 N3 82.7(2) . 2_656 ?
O3 Ba1 N3 74.6(2) 2_656 2_656 ?
O2 Ba1 N3 71.80(16) 2_656 2_656 ?
O2 Ba1 N3 108.69(17) . 2_656 ?
N2 Ba1 N3 179.4(3) . 2_656 ?
N2 Ba1 N3 26.22(6) 2_656 2_656 ?
O1 Ba1 N3 105.6(2) 2_656 . ?
O1 Ba1 N3 97.1(2) . . ?
O3 Ba1 N3 74.6(2) . . ?
O3 Ba1 N3 82.7(2) 2_656 . ?
O2 Ba1 N3 108.69(17) 2_656 . ?
O2 Ba1 N3 71.80(16) . . ?
N2 Ba1 N3 26.22(6) . . ?
N2 Ba1 N3 179.4(3) 2_656 . ?
N3 Ba1 N3 153.5(3) 2_656 . ?
C1 C1 O1 110.2(8) 2_656 . ?
C2 O1 C1 111.6(7) . . ?
C2 O1 Ba1 116.4(5) . . ?
C1 O1 Ba1 112.6(5) . . ?
O1 C2 C3 109.0(7) . . ?
O2 C3 C2 106.5(6) . . ?
C3 O2 C4 113.7(2) . . ?
C3 O2 Ba1 120.9(6) . . ?
C4 O2 Ba1 112.5(5) . . ?
C5 C4 O2 110.2(7) . . ?
C4 C5 O3 108.1(8) . . ?
C6 O3 C5 111.6(8) . . ?
C6 O3 Ba1 112.1(5) . . ?
C5 O3 Ba1 116.1(6) . . ?
O3 C6 C6 108.7(7) . 2_656 ?
N2 N1 C7 101.2(7) . . ?
N3 N2 N1 111.5(9) . . ?
N3 N2 Ba1 77.6(7) . . ?
N1 N2 Ba1 147.9(6) . . ?
N2 N3 N4 108.4(9) . . ?
N2 N3 Ba1 76.2(7) . . ?
N4 N3 Ba1 147.5(6) . . ?
C7 N4 N3 107.4(7) . . ?
N4 C7 N5 135.3(9) . . ?
N4 C7 N1 111.5(2) . . ?
N5 C7 N1 113.1(8) . . ?
C7 N5 C11 114.5(6) . . ?
C7 N5 C8 120.4(6) . . ?
C11 N5 C8 116.8(3) . . ?
C9 C8 C10 112.0(4) . . ?
C9 C8 N5 110.6(3) . . ?
C10 C8 N5 115.0(3) . . ?
N5 C11 C12 109.0(4) . . ?
N5 C11 C13 113.9(3) . . ?
C12 C11 C13 112.5(4) . . ?

loop_
_geom_bond_atom_site_label_1
_geom_bond_atom_site_label_2
_geom_bond_distance
_geom_bond_site_symmetry_2
_geom_bond_publ_flag
Ba1 O1 2.772(7) 2_656 ?
Ba1 O1 2.772(7) . ?
Ba1 O3 2.792(7) . ?
Ba1 O3 2.792(7) 2_656 ?
Ba1 O2 2.8214(19) 2_656 ?
Ba1 O2 2.8214(18) . ?
Ba1 N2 2.869(8) . ?
Ba1 N2 2.869(8) 2_656 ?
Ba1 N3 2.885(8) 2_656 ?
Ba1 N3 2.885(8) . ?
C1 C1 1.43(3) 2_656 ?
C1 O1 1.487(11) . ?
O1 C2 1.409(11) . ?
C2 C3 1.558(12) . ?
C3 O2 1.328(13) . ?
O2 C4 1.548(13) . ?
C4 C5 1.399(15) . ?
C5 O3 1.460(11) . ?
O3 C6 1.384(12) . ?
C6 C6 1.57(2) 2_656 ?
N1 N2 1.337(12) . ?
N1 C7 1.435(12) . ?
N2 N3 1.305(3) . ?
N3 N4 1.355(11) . ?
N4 C7 1.251(12) . ?
C7 N5 1.400(4) . ?
N5 C11 1.450(6) . ?
N5 C8 1.507(9) . ?
C8 C9 1.512(6) . ?
C8 C10 1.526(6) . ?
C11 C12 1.506(7) . ?
C11 C13 1.519(6) . ?

loop_
_geom_torsion_atom_site_label_1
_geom_torsion_atom_site_label_2
_geom_torsion_atom_site_label_3
_geom_torsion_atom_site_label_4
_geom_torsion
_geom_torsion_site_symmetry_1
_geom_torsion_site_symmetry_2
_geom_torsion_site_symmetry_3
_geom_torsion_site_symmetry_4
_geom_torsion_publ_flag
C1 C1 O1 C2 178.6(8) 2_656 . . . ?
C1 C1 O1 Ba1 -48.3(11) 2_656 . . . ?
O1 Ba1 O1 C2 146.4(7) 2_656 . . . ?
O3 Ba1 O1 C2 -33.8(5) . . . . ?
O3 Ba1 O1 C2 9(59) 2_656 . . . ?
O2 Ba1 O1 C2 158.7(4) 2_656 . . . ?
O2 Ba1 O1 C2 -21.0(4) . . . . ?
N2 Ba1 O1 C2 55.8(5) . . . . ?
N2 Ba1 O1 C2 -137.8(5) 2_656 . . . ?
N3 Ba1 O1 C2 -123.6(5) 2_656 . . . ?
N3 Ba1 O1 C2 42.5(5) . . . . ?
O1 Ba1 O1 C1 15.8(6) 2_656 . . . ?
O3 Ba1 O1 C1 -164.4(7) . . . . ?
O3 Ba1 O1 C1 -121(59) 2_656 . . . ?
O2 Ba1 O1 C1 28.1(7) 2_656 . . . ?
O2 Ba1 O1 C1 -151.7(7) . . . . ?
N2 Ba1 O1 C1 -74.9(7) . . . . ?
N2 Ba1 O1 C1 91.6(7) 2_656 . . . ?
N3 Ba1 O1 C1 105.7(7) 2_656 . . . ?
N3 Ba1 O1 C1 -88.2(7) . . . . ?
C1 O1 C2 C3 -178.7(7) . . . . ?
Ba1 O1 C2 C3 50.2(7) . . . . ?
O1 C2 C3 O2 -59.8(8) . . . . ?
C2 C3 O2 C4 -178.6(8) . . . . ?
C2 C3 O2 Ba1 42.8(8) . . . . ?
O1 Ba1 O2 C3 -27.6(5) 2_656 . . . ?
O1 Ba1 O2 C3 -14.7(5) . . . . ?
O3 Ba1 O2 C3 152.3(5) . . . . ?
O3 Ba1 O2 C3 165.4(5) 2_656 . . . ?
O2 Ba1 O2 C3 -21.2(5) 2_656 . . . ?
N2 Ba1 O2 C3 -97.8(6) . . . . ?
N2 Ba1 O2 C3 54.7(6) 2_656 . . . ?
N3 Ba1 O2 C3 82.5(6) 2_656 . . . ?
N3 Ba1 O2 C3 -125.5(6) . . . . ?
O1 Ba1 O2 C4 -166.5(5) 2_656 . . . ?
O1 Ba1 O2 C4 -153.7(5) . . . . ?
O3 Ba1 O2 C4 13.3(5) . . . . ?
O3 Ba1 O2 C4 26.5(5) 2_656 . . . ?
O2 Ba1 O2 C4 -160.2(5) 2_656 . . . ?
N2 Ba1 O2 C4 123.2(6) . . . . ?
N2 Ba1 O2 C4 -84.2(5) 2_656 . . . ?
N3 Ba1 O2 C4 -56.5(6) 2_656 . . . ?
N3 Ba1 O2 C4 95.5(6) . . . . ?
C3 O2 C4 C5 171.1(10) . . . . ?
Ba1 O2 C4 C5 -46.9(9) . . . . ?
O2 C4 C5 O3 64.8(10) . . . . ?
C4 C5 O3 C6 177.8(8) . . . . ?
C4 C5 O3 Ba1 -52.0(9) . . . . ?
O1 Ba1 O3 C6 -62(59) 2_656 . . . ?
O1 Ba1 O3 C6 161.1(7) . . . . ?
O3 Ba1 O3 C6 -18.7(5) 2_656 . . . ?
O2 Ba1 O3 C6 -31.6(7) 2_656 . . . ?
O2 Ba1 O3 C6 148.7(7) . . . . ?
N2 Ba1 O3 C6 85.3(6) . . . . ?
N2 Ba1 O3 C6 -108.2(6) 2_656 . . . ?
N3 Ba1 O3 C6 -95.0(6) 2_656 . . . ?
N3 Ba1 O3 C6 71.2(6) . . . . ?
O1 Ba1 O3 C5 168(59) 2_656 . . . ?
O1 Ba1 O3 C5 31.2(5) . . . . ?
O3 Ba1 O3 C5 -148.6(7) 2_656 . . . ?
O2 Ba1 O3 C5 -161.5(5) 2_656 . . . ?
O2 Ba1 O3 C5 18.8(5) . . . . ?
N2 Ba1 O3 C5 -44.6(6) . . . . ?
N2 Ba1 O3 C5 121.9(6) 2_656 . . . ?
N3 Ba1 O3 C5 135.1(6) 2_656 . . . ?
N3 Ba1 O3 C5 -58.7(6) . . . . ?
C5 O3 C6 C6 -177.6(7) . . . 2_656 ?
Ba1 O3 C6 C6 50.2(9) . . . 2_656 ?
C7 N1 N2 N3 1.1(11) . . . . ?
C7 N1 N2 Ba1 -99.9(11) . . . . ?
O1 Ba1 N2 N3 147.8(7) 2_656 . . . ?
O1 Ba1 N2 N3 -148.9(7) . . . . ?
O3 Ba1 N2 N3 -32.1(7) . . . . ?
O3 Ba1 N2 N3 30.9(7) 2_656 . . . ?
O2 Ba1 N2 N3 94.5(7) 2_656 . . . ?
O2 Ba1 N2 N3 -87.6(7) . . . . ?
N2 Ba1 N2 N3 178.9(7) 2_656 . . . ?
N3 Ba1 N2 N3 -59(34) 2_656 . . . ?
O1 Ba1 N2 N1 -101.5(12) 2_656 . . . ?
O1 Ba1 N2 N1 -38.2(12) . . . . ?
O3 Ba1 N2 N1 78.6(12) . . . . ?
O3 Ba1 N2 N1 141.6(12) 2_656 . . . ?
O2 Ba1 N2 N1 -154.8(12) 2_656 . . . ?
O2 Ba1 N2 N1 23.1(12) . . . . ?
N2 Ba1 N2 N1 -70.4(12) 2_656 . . . ?
N3 Ba1 N2 N1 52(35) 2_656 . . . ?
N3 Ba1 N2 N1 110.7(15) . . . . ?
N1 N2 N3 N4 -1.3(15) . . . . ?
Ba1 N2 N3 N4 146.4(7) . . . . ?
N1 N2 N3 Ba1 -147.8(8) . . . . ?
O1 Ba1 N3 N2 -33.4(7) 2_656 . . . ?
O1 Ba1 N3 N2 30.1(7) . . . . ?
O3 Ba1 N3 N2 146.8(7) . . . . ?
O3 Ba1 N3 N2 -150.1(7) 2_656 . . . ?
O2 Ba1 N3 N2 -94.6(7) 2_656 . . . ?
O2 Ba1 N3 N2 83.3(6) . . . . ?
N2 Ba1 N3 N2 -123(34) 2_656 . . . ?
N3 Ba1 N3 N2 178.9(7) 2_656 . . . ?
O1 Ba1 N3 N4 -136.1(11) 2_656 . . . ?
O1 Ba1 N3 N4 -72.7(11) . . . . ?
O3 Ba1 N3 N4 44.1(11) . . . . ?
O3 Ba1 N3 N4 107.2(11) 2_656 . . . ?
O2 Ba1 N3 N4 162.7(11) 2_656 . . . ?
O2 Ba1 N3 N4 -19.4(11) . . . . ?
N2 Ba1 N3 N4 -102.8(14) . . . . ?
N2 Ba1 N3 N4 134(33) 2_656 . . . ?
N3 Ba1 N3 N4 76.1(11) 2_656 . . . ?
N2 N3 N4 C7 0.9(12) . . . . ?
Ba1 N3 N4 C7 94.1(11) . . . . ?
N3 N4 C7 N5 177.5(5) . . . . ?
N3 N4 C7 N1 -0.2(5) . . . . ?
N2 N1 C7 N4 -0.5(5) . . . . ?
N2 N1 C7 N5 -178.8(5) . . . . ?
N4 C7 N5 C11 40.9(7) . . . . ?
N1 C7 N5 C11 -141.4(6) . . . . ?
N4 C7 N5 C8 -171.7(6) . . . . ?
N1 C7 N5 C8 5.9(5) . . . . ?
C7 N5 C8 C9 150.7(3) . . . . ?
C11 N5 C8 C9 -62.6(4) . . . . ?
C7 N5 C8 C10 -81.1(4) . . . . ?
C11 N5 C8 C10 65.5(5) . . . . ?
C7 N5 C11 C12 -79.7(5) . . . . ?
C8 N5 C11 C12 131.7(4) . . . . ?
C7 N5 C11 C13 46.8(7) . . . . ?
C8 N5 C11 C13 -101.8(4) . . . . ?
